data_4332308
loop_
_publ_author_name
'Tang, En'
'Dai, Yu-Mei'
'Zhang, Jian'
'Li, Zhao-Ji'
'Yao, Yuan-Gen'
'Zhang, Jie'
'Huang, Xu-Dong'

_publ_section_title
;
 Two Cobalt(II) 5-Aminoisophthalate Complexes and Their Stable
 Supramolecular Microporous Frameworks
;
_journal_issue 16
_journal_name_full 'Inorganic Chemistry'
_journal_page_first 6276
_journal_page_last 6281
_journal_paper_doi 10.1021/ic0602244
_journal_volume 45
_journal_year 2006
_chemical_formula_sum 'C16 H18 Co N2 O11'
_chemical_formula_weight 473.25
_chemical_name_systematic
;
 ?
;
_space_group_IT_number 15
_symmetry_cell_setting monoclinic
_symmetry_space_group_name_Hall '-C 2yc'
_symmetry_space_group_name_H-M 'C 1 2/c 1'
_atom_sites_solution_hydrogens geom
_atom_sites_solution_primary direct
_atom_sites_solution_secondary difmap
_audit_creation_method SHELXL-97
_cell_angle_alpha 90.00
_cell_angle_beta 116.852(2)
_cell_angle_gamma 90.00
_cell_formula_units_Z 4
_cell_length_a 28.4110(9)
_cell_length_b 4.4718(2)
_cell_length_c 15.3333(6)
_cell_measurement_reflns_used 2045
_cell_measurement_temperature 293(2)
_cell_measurement_theta_max 25.02
_cell_measurement_theta_min 1.61
_cell_volume 1738.02(12)
_computing_cell_refinement 'Siemens SMART & SAINT'
_computing_data_collection 'Siemens SMART'
_computing_data_reduction 'Siemens XPREP'
_computing_molecular_graphics 'Bruker SHELXTL'
_computing_publication_material 'Bruker SHELXTL'
_computing_structure_refinement 'Siemens SHELXTL'
_computing_structure_solution 'Siemens SHELXTL'
_diffrn_ambient_temperature 293(2)
_diffrn_measured_fraction_theta_full 0.964
_diffrn_measured_fraction_theta_max 0.964
_diffrn_measurement_device_type 'CCD area detector'
_diffrn_measurement_method 'phi and omega scans'
_diffrn_radiation_monochromator graphite
_diffrn_radiation_source 'fine-focus sealed tube'
_diffrn_radiation_type MoK\a
_diffrn_radiation_wavelength 0.71073
_diffrn_reflns_av_R_equivalents 0.0198
_diffrn_reflns_av_sigmaI/netI 0.0262
_diffrn_reflns_limit_h_max 33
_diffrn_reflns_limit_h_min -27
_diffrn_reflns_limit_k_max 5
_diffrn_reflns_limit_k_min -2
_diffrn_reflns_limit_l_max 18
_diffrn_reflns_limit_l_min -17
_diffrn_reflns_number 2484
_diffrn_reflns_theta_full 25.02
_diffrn_reflns_theta_max 25.02
_diffrn_reflns_theta_min 1.61
_diffrn_standards_decay_% none
_diffrn_standards_interval_count none
_diffrn_standards_interval_time none
_diffrn_standards_number none
_exptl_absorpt_coefficient_mu 1.059
_exptl_absorpt_correction_T_max .853
_exptl_absorpt_correction_T_min .776
_exptl_absorpt_correction_type empirical
_exptl_absorpt_process_details 'SADABS (Sheldrick, 1996)'
_exptl_crystal_colour red
_exptl_crystal_density_diffrn 1.809
_exptl_crystal_density_method 'not measured'
_exptl_crystal_description prism
_exptl_crystal_F_000 972
_exptl_crystal_size_max .45
_exptl_crystal_size_mid .20
_exptl_crystal_size_min .15
_refine_diff_density_max 0.334
_refine_diff_density_min -0.541
_refine_diff_density_rms 0.100
_refine_ls_extinction_expression Fc^*^=kFc[1+0.001xFc^2^\l^3^/sin(2\q)]^-1/4^
_refine_ls_extinction_method none
_refine_ls_goodness_of_fit_ref 1.103
_refine_ls_hydrogen_treatment none
_refine_ls_matrix_type full
_refine_ls_number_parameters 148
_refine_ls_number_reflns 1538
_refine_ls_number_restraints 4
_refine_ls_restrained_S_all 1.105
_refine_ls_R_factor_gt 0.0432
_refine_ls_shift/su_max 0.000
_refine_ls_shift/su_mean 0.000
_refine_ls_structure_factor_coef Fsqd
_refine_ls_weighting_details 'calc w=1/[\s^2^(Fo^2^)+(0.0686P)^2^+8.4759P] where P=(Fo^2^+2Fc^2^)/3'
_refine_ls_weighting_scheme calc
_refine_ls_wR_factor_gt 0.1202
_refine_ls_wR_factor_ref 0.1266
_reflns_number_gt 1352
_reflns_number_total 1538
_reflns_threshold_expression >2sigma(I)
_cod_data_source_file ic0602244sup1.cif
_cod_data_source_block a
_cod_depositor_comments
;
The following automatic conversions were performed:

'_symmetry_cell_setting' value 'Monoclinic' changed to 'monoclinic'
according to /home/saulius/struct/CIF-dictionaries/cif_core.dic
dictionary named 'cif_core.dic' version 2.4.2 from 2011-04-26.

Automatic conversion script
Id: cif_fix_values 1891 2012-01-12 08:04:46Z andrius 
;
_cod_original_sg_symbol_H-M C2/c
_cod_database_code 4332308
_refine_ls_r_factor_ref 0.0475

loop_
_symmetry_equiv_pos_as_xyz
'x, y, z'
'-x, y, -z+1/2'
'x+1/2, y+1/2, z'
'-x+1/2, y+1/2, -z+1/2'
'-x, -y, -z'
'x, -y, z-1/2'
'-x+1/2, -y+1/2, -z'
'x+1/2, -y+1/2, z-1/2'

loop_
_atom_site_label
_atom_site_type_symbol
_atom_site_fract_x
_atom_site_fract_y
_atom_site_fract_z
_atom_site_U_iso_or_equiv
_atom_site_adp_type
_atom_site_occupancy
_atom_site_symmetry_multiplicity
_atom_site_calc_flag
_atom_site_refinement_flags
Co1 Co 0.2500 0.2500 0.5000 0.0150(3) Uani 1 2 d S
N1 N 0.31698(10) 0.0499(6) 0.48413(19) 0.0183(6) Uani 1 1 d .
H1A H 0.3444 0.0374 0.5442 0.022 Uiso 1 1 calc R
H1B H 0.3079 -0.1384 0.4623 0.022 Uiso 1 1 calc R
O1 O 0.46451(12) 0.7636(7) 0.5361(2) 0.0413(8) Uani 1 1 d .
O1W O 0.5000 0.498(4) 0.2500 0.185(5) Uani 1 2 d SD
HW1 H 0.521(6) 0.64(2) 0.282(13) 0.222 Uiso 1 1 d D
O2 O 0.45500(11) 0.8775(7) 0.38721(19) 0.0395(8) Uani 1 1 d .
H2B H 0.4807 0.9824 0.4199 0.059 Uiso 1 1 calc R
O2W O 0.4207(2) 1.0045(15) 0.1772(4) 0.0969(17) Uani 1 1 d D
HW2A H 0.432(3) 1.001(18) 0.2423(18) 0.116 Uiso 1 1 d D
HW2B H 0.443(3) 1.146(14) 0.180(5) 0.116 Uiso 1 1 d D
O3 O 0.30396(9) 0.4453(5) 0.09713(16) 0.0209(5) Uani 1 1 d .
O4 O 0.26700(9) 0.0292(5) 0.12034(16) 0.0218(6) Uani 1 1 d .
C1 C 0.39435(13) 0.5380(8) 0.3999(2) 0.0208(7) Uani 1 1 d .
C2 C 0.36790(13) 0.4958(8) 0.2985(2) 0.0203(7) Uani 1 1 d .
H2A H 0.3784 0.5993 0.2576 0.024 Uiso 1 1 calc R
C3 C 0.32601(13) 0.2983(8) 0.2601(2) 0.0175(7) Uani 1 1 d .
C4 C 0.30987(13) 0.1444(8) 0.3209(2) 0.0180(7) Uani 1 1 d .
H4A H 0.2821 0.0091 0.2943 0.022 Uiso 1 1 calc R
C5 C 0.33537(13) 0.1931(8) 0.4220(2) 0.0167(7) Uani 1 1 d .
C6 C 0.37788(13) 0.3888(8) 0.4612(2) 0.0213(7) Uani 1 1 d .
H6A H 0.3954 0.4203 0.5283 0.026 Uiso 1 1 calc R
C7 C 0.44075(15) 0.7397(8) 0.4430(3) 0.0238(8) Uani 1 1 d .
C8 C 0.29686(13) 0.2529(7) 0.1504(2) 0.0154(7) Uani 1 1 d .

loop_
_atom_site_aniso_label
_atom_site_aniso_U_11
_atom_site_aniso_U_22
_atom_site_aniso_U_33
_atom_site_aniso_U_23
_atom_site_aniso_U_13
_atom_site_aniso_U_12
Co1 0.0174(4) 0.0151(4) 0.0123(4) 0.0009(2) 0.0065(3) 0.0010(2)
N1 0.0208(14) 0.0175(14) 0.0165(14) 0.0004(11) 0.0082(11) -0.0006(11)
O1 0.0390(17) 0.054(2) 0.0201(14) -0.0051(12) 0.0043(13) -0.0252(14)
O1W 0.218(18) 0.180(16) 0.168(15) 0.000 0.098(13) 0.000
O2 0.0381(15) 0.0500(19) 0.0256(14) -0.0022(14) 0.0103(13) -0.0258(15)
O2W 0.090(4) 0.127(5) 0.068(3) -0.002(3) 0.030(3) -0.026(3)
O3 0.0222(12) 0.0224(12) 0.0153(11) 0.0032(10) 0.0061(9) 0.0011(10)
O4 0.0242(12) 0.0231(13) 0.0175(12) -0.0051(10) 0.0090(10) -0.0067(10)
C1 0.0180(16) 0.0217(17) 0.0197(17) -0.0037(14) 0.0058(14) -0.0035(14)
C2 0.0211(16) 0.0218(17) 0.0189(17) 0.0012(14) 0.0098(14) -0.0024(14)
C3 0.0169(16) 0.0197(16) 0.0142(16) -0.0002(13) 0.0058(14) 0.0028(13)
C4 0.0154(15) 0.0185(16) 0.0180(16) -0.0019(14) 0.0057(13) -0.0015(14)
C5 0.0149(15) 0.0181(15) 0.0168(16) 0.0010(13) 0.0068(13) 0.0036(13)
C6 0.0196(16) 0.0273(19) 0.0140(15) -0.0013(14) 0.0048(13) 0.0002(15)
C7 0.0236(18) 0.0253(19) 0.0198(18) -0.0014(14) 0.0075(16) -0.0040(14)
C8 0.0137(15) 0.0177(17) 0.0139(16) -0.0016(12) 0.0055(14) 0.0025(12)

loop_
_atom_type_symbol
_atom_type_description
_atom_type_scat_dispersion_real
_atom_type_scat_dispersion_imag
_atom_type_scat_source
C C 0.0033 0.0016 'International Tables Vol C Tables 4.2.6.8 and 6.1.1.4'
H H 0.0000 0.0000 'International Tables Vol C Tables 4.2.6.8 and 6.1.1.4'
N N 0.0061 0.0033 'International Tables Vol C Tables 4.2.6.8 and 6.1.1.4'
O O 0.0106 0.0060 'International Tables Vol C Tables 4.2.6.8 and 6.1.1.4'
Co Co 0.3494 0.9721 'International Tables Vol C Tables 4.2.6.8 and 6.1.1.4'

loop_
_geom_angle_atom_site_label_1
_geom_angle_atom_site_label_2
_geom_angle_atom_site_label_3
_geom_angle
_geom_angle_site_symmetry_1
_geom_angle_site_symmetry_3
O3 Co1 O3 180.0(2) 4_545 6_566
O3 Co1 O4 87.58(9) 4_545 4
O3 Co1 O4 92.42(9) 6_566 4
O3 Co1 O4 92.42(9) 4_545 6_556
O3 Co1 O4 87.58(9) 6_566 6_556
O4 Co1 O4 180.000(1) 4 6_556
O3 Co1 N1 92.78(10) 4_545 .
O3 Co1 N1 87.22(10) 6_566 .
O4 Co1 N1 90.67(9) 4 .
O4 Co1 N1 89.33(9) 6_556 .
O3 Co1 N1 87.22(10) 4_545 7_556
O3 Co1 N1 92.78(10) 6_566 7_556
O4 Co1 N1 89.33(9) 4 7_556
O4 Co1 N1 90.67(9) 6_556 7_556
N1 Co1 N1 180.000(1) . 7_556
C5 N1 Co1 118.9(2) . .
C5 N1 H1A 107.6 . .
Co1 N1 H1A 107.6 . .
C5 N1 H1B 107.6 . .
Co1 N1 H1B 107.6 . .
H1A N1 H1B 107.0 . .
C7 O2 H2B 109.5 . .
HW2A O2W HW2B 94(7) . .
C8 O3 Co1 128.7(2) . 4
C8 O4 Co1 130.3(2) . 4_545
C6 C1 C2 120.6(3) . .
C6 C1 C7 119.4(3) . .
C2 C1 C7 120.0(3) . .
C3 C2 C1 119.1(3) . .
C3 C2 H2A 120.4 . .
C1 C2 H2A 120.4 . .
C2 C3 C4 120.7(3) . .
C2 C3 C8 119.5(3) . .
C4 C3 C8 119.8(3) . .
C3 C4 C5 120.2(3) . .
C3 C4 H4A 119.9 . .
C5 C4 H4A 119.9 . .
C6 C5 C4 119.4(3) . .
C6 C5 N1 120.2(3) . .
C4 C5 N1 120.4(3) . .
C5 C6 C1 120.1(3) . .
C5 C6 H6A 120.0 . .
C1 C6 H6A 120.0 . .
O2 C7 O1 123.2(3) . .
O2 C7 C1 119.2(3) . .
O1 C7 C1 117.6(3) . .
O4 C8 O3 125.7(3) . .
O4 C8 C3 117.0(3) . .
O3 C8 C3 117.3(3) . .

loop_
_geom_bond_atom_site_label_1
_geom_bond_atom_site_label_2
_geom_bond_distance
_geom_bond_site_symmetry_2
Co1 O3 2.089(2) 4_545
Co1 O3 2.089(2) 6_566
Co1 O4 2.096(2) 4
Co1 O4 2.096(2) 6_556
Co1 N1 2.214(3) .
Co1 N1 2.214(3) 7_556
N1 C5 1.428(4) .
N1 H1A 0.9000 .
N1 H1B 0.9000 .
O1 C7 1.278(5) .
O1W HW1 0.86(16) .
O2 C7 1.260(5) .
O2 H2B 0.8200 .
O2W HW2A 0.90(2) .
O2W HW2B 0.88(8) .
O3 C8 1.264(4) .
O3 Co1 2.089(2) 4
O4 C8 1.257(4) .
O4 Co1 2.096(2) 4_545
C1 C6 1.395(5) .
C1 C2 1.400(5) .
C1 C7 1.484(5) .
C2 C3 1.382(5) .
C2 H2A 0.9300 .
C3 C4 1.393(5) .
C3 C8 1.515(4) .
C4 C5 1.401(5) .
C4 H4A 0.9300 .
C5 C6 1.389(5) .
C6 H6A 0.9300 .

loop_
_geom_hbond_atom_site_label_D
_geom_hbond_atom_site_label_H
_geom_hbond_atom_site_label_A
_geom_hbond_distance_DH
_geom_hbond_distance_HA
_geom_hbond_distance_DA
_geom_hbond_angle_DHA
_geom_hbond_site_symmetry_A
O1W HW1 O2W 0.86(16) 2.20(7) 3.028(13) 162(12) 2_655
O2 H2B O1 0.82 1.80 2.600(4) 166.5 5_676
O2W HW2A O2 0.90(2) 2.09(3) 2.968(6) 165(7) .
O2W HW2B O1W 0.88(8) 2.16(4) 2.988(13) 155(7) 1_565
